data_7057260
loop_
_publ_author_name
'Hou, Xiangyang'
'Wang, Xiao'
'Liu, Xiangyu'
'Wang, Jijiang'
'Tang, Long'
'Ju, Ping'

_publ_section_title
;
 Fine-tuning the effects of auxiliary ligands on two trigonal-bipyramid
 cobalt(ii) complexes exhibiting field-induced slow magnetic relaxation
;
_journal_issue 11
_journal_name_full 'New Journal of Chemistry'
_journal_page_first 8583
_journal_paper_doi 10.1039/C8NJ01201F
_journal_volume 42
_journal_year 2018
_chemical_formula_sum 'C14 H14 Co N3 O6'
_chemical_formula_weight 379.21
_space_group_crystal_system monoclinic
_space_group_IT_number 14
_space_group_name_Hall '-P 2ybc'
_space_group_name_H-M_alt 'P 1 21/c 1'
_symmetry_space_group_name_Hall '-P 2ybc'
_symmetry_space_group_name_H-M 'P 1 21/c 1'
_atom_sites_solution_hydrogens mixed
_audit_creation_method SHELXL-2014/7
_audit_update_record
;
2018-04-02 deposited with the CCDC.
2018-04-05 downloaded from the CCDC.
;
_cell_angle_alpha 90
_cell_angle_beta 92.057(3)
_cell_angle_gamma 90
_cell_formula_units_Z 4
_cell_length_a 12.804(2)
_cell_length_b 9.8015(17)
_cell_length_c 12.078(2)
_cell_measurement_reflns_used 2636
_cell_measurement_temperature 293(2)
_cell_measurement_theta_max 48.6740
_cell_measurement_theta_min 4.2580
_cell_volume 1514.8(4)
_computing_cell_refinement 'Bruker FRAMBO'
_computing_data_collection 'Bruker FRAMBO'
_computing_data_reduction 'Bruker SAINT'
_computing_molecular_graphics 'Bruker SHELXTL'
_computing_publication_material 'Bruker SHELXTL'
_computing_structure_refinement 'SHELXL-2014/7 (Sheldrick, 2014)'
_computing_structure_solution 'SHELXL-2014/7 (Sheldrick, 2014)'
_diffrn_ambient_temperature 293(2)
_diffrn_measured_fraction_theta_full 0.998
_diffrn_measured_fraction_theta_max 0.966
_diffrn_measurement_device_type 'CCD area detector'
_diffrn_measurement_method 'phi and omega scans'
_diffrn_radiation_type MoK\a
_diffrn_radiation_wavelength 0.71073
_diffrn_reflns_av_R_equivalents 0.0325
_diffrn_reflns_av_unetI/netI 0.0441
_diffrn_reflns_Laue_measured_fraction_full 0.998
_diffrn_reflns_Laue_measured_fraction_max 0.966
_diffrn_reflns_limit_h_max 16
_diffrn_reflns_limit_h_min -17
_diffrn_reflns_limit_k_max 12
_diffrn_reflns_limit_k_min -10
_diffrn_reflns_limit_l_max 16
_diffrn_reflns_limit_l_min -13
_diffrn_reflns_number 8955
_diffrn_reflns_point_group_measured_fraction_full 0.998
_diffrn_reflns_point_group_measured_fraction_max 0.966
_diffrn_reflns_theta_full 25.242
_diffrn_reflns_theta_max 28.311
_diffrn_reflns_theta_min 2.618
_diffrn_source 'fine-focus sealed tube'
_exptl_absorpt_coefficient_mu 1.171
_exptl_absorpt_correction_T_max 0.885
_exptl_absorpt_correction_T_min 0.685
_exptl_absorpt_correction_type multi-scan
_exptl_absorpt_process_details 'Face indexing'
_exptl_crystal_colour purple
_exptl_crystal_density_diffrn 1.663
_exptl_crystal_density_method 'not measured'
_exptl_crystal_description block
_exptl_crystal_F_000 776
_exptl_crystal_size_max 0.12
_exptl_crystal_size_mid 0.08
_exptl_crystal_size_min 0.06
_refine_diff_density_max 0.391
_refine_diff_density_min -0.503
_refine_diff_density_rms 0.068
_refine_ls_extinction_method none
_refine_ls_goodness_of_fit_ref 1.031
_refine_ls_hydrogen_treatment mixed
_refine_ls_matrix_type full
_refine_ls_number_parameters 229
_refine_ls_number_reflns 3638
_refine_ls_number_restraints 4
_refine_ls_restrained_S_all 1.031
_refine_ls_R_factor_all 0.0648
_refine_ls_R_factor_gt 0.0372
_refine_ls_shift/su_max 0.001
_refine_ls_shift/su_mean 0.000
_refine_ls_structure_factor_coef Fsqd
_refine_ls_weighting_details 'w=1/[\s^2^(Fo^2^)+(0.0325P)^2^+0.8490P] where P=(Fo^2^+2Fc^2^)/3'
_refine_ls_weighting_scheme calc
_refine_ls_wR_factor_gt 0.0765
_refine_ls_wR_factor_ref 0.0862
_reflns_Friedel_coverage 0.000
_reflns_number_gt 2651
_reflns_number_total 3638
_reflns_threshold_expression 'I > 2\s(I)'
_cod_data_source_file c8nj01201f2.cif
_cod_data_source_block t_CCDC1
_cod_depositor_comments 'Adding full bibliography for 7057259--7057260.cif.'
_cod_database_code 7057260
_shelx_shelxl_version_number 2014/7
_shelx_space_group_comment
;
The symmetry employed for this shelxl refinement is uniquely defined
by the following loop, which should always be used as a source of
symmetry information in preference to the above space-group names.
They are only intended as comments.
;

loop_
_space_group_symop_operation_xyz
'x, y, z'
'-x, y+1/2, -z+1/2'
'-x, -y, -z'
'x, -y-1/2, z-1/2'

loop_
_atom_site_label
_atom_site_type_symbol
_atom_site_fract_x
_atom_site_fract_y
_atom_site_fract_z
_atom_site_U_iso_or_equiv
_atom_site_adp_type
_atom_site_occupancy
_atom_site_site_symmetry_order
_atom_site_calc_flag
_atom_site_refinement_flags_posn
_atom_site_refinement_flags_adp
Co1 Co 0.64298(3) 0.47974(3) 0.83789(3) 0.02324(10) Uani 1 1 d . .
O1 O 0.63257(17) 0.30571(19) 0.30013(14) 0.0400(5) Uani 1 1 d . .
O2 O 0.61574(15) 0.17467(16) 0.44719(15) 0.0325(4) Uani 1 1 d . .
O3 O 0.64814(18) 0.81174(18) 0.36062(14) 0.0434(5) Uani 1 1 d . .
O4 O 0.66258(16) 0.89199(17) 0.52914(15) 0.0372(5) Uani 1 1 d . .
O5 O 0.47927(16) 0.4967(2) 0.82625(17) 0.0437(5) Uani 1 1 d D .
H5A H 0.455(2) 0.570(2) 0.797(2) 0.052 Uiso 1 1 d D U
H5B H 0.439(2) 0.473(3) 0.878(2) 0.052 Uiso 1 1 d D U
O6 O 0.7897(2) 0.4734(4) 0.1950(2) 0.0848(10) Uani 1 1 d D .
H6A H 0.753(3) 0.536(4) 0.161(3) 0.102 Uiso 1 1 d D U
H6B H 0.748(3) 0.414(4) 0.223(4) 0.102 Uiso 1 1 d D U
N1 N 0.80255(18) 0.4416(2) 0.84973(17) 0.0308(5) Uani 1 1 d . .
N2 N 0.95084(19) 0.3666(2) 0.9239(2) 0.0382(6) Uani 1 1 d . .
N3 N 0.63913(16) 0.50141(18) 0.66190(15) 0.0223(4) Uani 1 1 d . .
C1 C 0.8790(2) 0.4489(3) 0.7734(2) 0.0443(7) Uani 1 1 d . .
H1 H 0.8693 0.4816 0.7015 0.053 Uiso 1 1 calc R U
C2 C 0.9701(3) 0.4018(3) 0.8174(3) 0.0495(8) Uani 1 1 d . .
H2 H 1.0334 0.3948 0.7823 0.059 Uiso 1 1 calc R U
C3 C 0.8496(2) 0.3920(3) 0.9399(2) 0.0343(6) Uani 1 1 d . .
H3 H 0.8168 0.3767 1.0063 0.041 Uiso 1 1 calc R U
C4 C 1.0211(3) 0.2954(3) 1.0018(3) 0.0502(9) Uani 1 1 d . .
H4A H 1.0079 0.3266 1.0762 0.060 Uiso 1 1 calc R U
H4B H 1.0926 0.3189 0.9859 0.060 Uiso 1 1 calc R U
C5 C 1.0092(2) 0.1421(3) 0.9976(2) 0.0336(6) Uani 1 1 d . .
C6 C 1.0790(2) 0.0639(3) 1.0605(2) 0.0365(6) Uani 1 1 d . .
H6 H 1.1326 0.1063 1.1016 0.044 Uiso 1 1 calc R U
C7 C 0.9303(2) 0.0771(3) 0.9372(2) 0.0412(7) Uani 1 1 d . .
H7 H 0.8828 0.1284 0.8946 0.049 Uiso 1 1 calc R U
C8 C 0.63150(19) 0.3964(2) 0.59083(18) 0.0226(5) Uani 1 1 d . .
H8 H 0.6269 0.3087 0.6196 0.027 Uiso 1 1 calc R U
C9 C 0.63008(19) 0.4120(2) 0.47697(18) 0.0215(5) Uani 1 1 d . .
C10 C 0.63629(19) 0.5427(2) 0.43418(18) 0.0220(5) Uani 1 1 d . .
H10 H 0.6349 0.5567 0.3580 0.026 Uiso 1 1 calc R U
C11 C 0.64461(19) 0.6523(2) 0.50642(18) 0.0203(5) Uani 1 1 d . .
C12 C 0.64540(19) 0.6277(2) 0.61865(18) 0.0227(5) Uani 1 1 d . .
H12 H 0.6505 0.7016 0.6668 0.027 Uiso 1 1 calc R U
C13 C 0.6250(2) 0.2890(2) 0.4019(2) 0.0255(5) Uani 1 1 d . .
C14 C 0.6525(2) 0.7955(2) 0.46321(19) 0.0253(5) Uani 1 1 d . .

loop_
_atom_site_aniso_label
_atom_site_aniso_U_11
_atom_site_aniso_U_22
_atom_site_aniso_U_33
_atom_site_aniso_U_23
_atom_site_aniso_U_13
_atom_site_aniso_U_12
Co1 0.0364(2) 0.01629(16) 0.01705(16) 0.00374(13) 0.00178(12) 0.00253(14)
O1 0.0678(15) 0.0311(10) 0.0212(9) -0.0084(7) 0.0004(9) 0.0058(9)
O2 0.0492(12) 0.0146(9) 0.0336(10) -0.0059(7) 0.0012(9) 0.0004(7)
O3 0.0838(17) 0.0239(10) 0.0222(10) 0.0096(7) -0.0009(10) -0.0088(9)
O4 0.0618(14) 0.0156(9) 0.0348(10) -0.0026(7) 0.0108(9) -0.0021(8)
O5 0.0384(12) 0.0555(14) 0.0378(11) 0.0249(10) 0.0082(9) 0.0083(10)
O6 0.0484(17) 0.149(3) 0.0571(17) 0.0307(18) -0.0018(13) -0.0053(17)
N1 0.0375(13) 0.0286(12) 0.0265(11) 0.0033(9) 0.0022(10) 0.0024(9)
N2 0.0388(15) 0.0279(12) 0.0470(14) 0.0030(10) -0.0089(11) 0.0016(10)
N3 0.0341(12) 0.0153(10) 0.0175(9) 0.0010(7) 0.0022(8) 0.0010(8)
C1 0.0439(19) 0.057(2) 0.0323(16) 0.0105(13) 0.0077(13) 0.0045(14)
C2 0.0382(19) 0.059(2) 0.0515(19) 0.0040(16) 0.0085(15) 0.0046(15)
C3 0.0415(17) 0.0287(14) 0.0326(14) 0.0029(11) 0.0007(12) 0.0011(12)
C4 0.051(2) 0.0337(17) 0.064(2) 0.0024(14) -0.0237(17) 0.0026(14)
C5 0.0310(15) 0.0327(15) 0.0367(15) 0.0000(11) -0.0046(12) 0.0024(11)
C6 0.0312(16) 0.0355(15) 0.0419(16) -0.0026(12) -0.0105(12) 0.0018(11)
C7 0.0367(17) 0.0371(16) 0.0483(18) 0.0012(13) -0.0175(14) 0.0065(12)
C8 0.0335(14) 0.0136(11) 0.0206(12) 0.0007(9) 0.0011(10) 0.0003(9)
C9 0.0285(13) 0.0169(11) 0.0191(11) -0.0026(9) -0.0009(9) 0.0018(9)
C10 0.0323(14) 0.0193(12) 0.0145(11) 0.0015(8) -0.0008(9) 0.0031(9)
C11 0.0292(13) 0.0153(11) 0.0166(11) 0.0016(8) 0.0018(9) 0.0014(9)
C12 0.0366(15) 0.0141(11) 0.0175(11) -0.0019(9) 0.0011(10) 0.0001(9)
C13 0.0325(14) 0.0186(12) 0.0252(13) -0.0054(9) -0.0038(11) 0.0042(10)
C14 0.0371(15) 0.0155(11) 0.0235(13) 0.0038(9) 0.0025(11) 0.0006(10)

loop_
_atom_type_symbol
_atom_type_description
_atom_type_scat_dispersion_real
_atom_type_scat_dispersion_imag
_atom_type_scat_source
C C 0.0033 0.0016 'International Tables Vol C Tables 4.2.6.8 and 6.1.1.4'
H H 0.0000 0.0000 'International Tables Vol C Tables 4.2.6.8 and 6.1.1.4'
Co Co 0.3494 0.9721 'International Tables Vol C Tables 4.2.6.8 and 6.1.1.4'
N N 0.0061 0.0033 'International Tables Vol C Tables 4.2.6.8 and 6.1.1.4'
O O 0.0106 0.0060 'International Tables Vol C Tables 4.2.6.8 and 6.1.1.4'

loop_
_geom_angle_atom_site_label_1
_geom_angle_atom_site_label_2
_geom_angle_atom_site_label_3
_geom_angle
_geom_angle_site_symmetry_1
_geom_angle_site_symmetry_3
O2 Co1 O3 130.71(7) 4_566 4_576
O2 Co1 N1 90.72(8) 4_566 .
O3 Co1 N1 98.18(9) 4_576 .
O2 Co1 O5 84.78(8) 4_566 .
O3 Co1 O5 87.58(9) 4_576 .
N1 Co1 O5 174.16(9) . .
O2 Co1 N3 135.84(7) 4_566 .
O3 Co1 N3 91.91(7) 4_576 .
N1 Co1 N3 94.24(8) . .
O5 Co1 N3 86.46(8) . .
C13 O2 Co1 110.99(15) . 4_565
C14 O3 Co1 104.96(15) . 4_575
Co1 O5 H5A 116(2) . .
Co1 O5 H5B 124(2) . .
H5A O5 H5B 108(3) . .
H6A O6 H6B 110(5) . .
C3 N1 C1 105.0(2) . .
C3 N1 Co1 122.86(19) . .
C1 N1 Co1 131.98(19) . .
C3 N2 C2 107.3(2) . .
C3 N2 C4 125.0(3) . .
C2 N2 C4 127.1(3) . .
C8 N3 C12 117.43(19) . .
C8 N3 Co1 124.01(14) . .
C12 N3 Co1 118.56(15) . .
C2 C1 N1 110.2(3) . .
C2 C1 H1 124.9 . .
N1 C1 H1 124.9 . .
C1 C2 N2 106.0(3) . .
C1 C2 H2 127.0 . .
N2 C2 H2 127.0 . .
N1 C3 N2 111.4(2) . .
N1 C3 H3 124.3 . .
N2 C3 H3 124.3 . .
N2 C4 C5 113.3(2) . .
N2 C4 H4A 108.9 . .
C5 C4 H4A 108.9 . .
N2 C4 H4B 108.9 . .
C5 C4 H4B 108.9 . .
H4A C4 H4B 107.7 . .
C7 C5 C6 118.7(3) . .
C7 C5 C4 123.2(3) . .
C6 C5 C4 118.1(2) . .
C5 C6 C7 120.6(3) . 3_757
C5 C6 H6 119.7 . .
C7 C6 H6 119.7 3_757 .
C5 C7 C6 120.7(3) . 3_757
C5 C7 H7 119.6 . .
C6 C7 H7 119.6 3_757 .
N3 C8 C9 123.3(2) . .
N3 C8 H8 118.3 . .
C9 C8 H8 118.3 . .
C8 C9 C10 118.3(2) . .
C8 C9 C13 120.5(2) . .
C10 C9 C13 121.1(2) . .
C9 C10 C11 119.1(2) . .
C9 C10 H10 120.5 . .
C11 C10 H10 120.5 . .
C12 C11 C10 118.8(2) . .
C12 C11 C14 120.5(2) . .
C10 C11 C14 120.69(19) . .
N3 C12 C11 123.0(2) . .
N3 C12 H12 118.5 . .
C11 C12 H12 118.5 . .
O1 C13 O2 124.0(2) . .
O1 C13 C9 119.0(2) . .
O2 C13 C9 117.0(2) . .
O4 C14 O3 122.7(2) . .
O4 C14 C11 119.8(2) . .
O3 C14 C11 117.5(2) . .

loop_
_geom_bond_atom_site_label_1
_geom_bond_atom_site_label_2
_geom_bond_distance
_geom_bond_site_symmetry_2
Co1 O2 2.0463(17) 4_566
Co1 O3 2.0630(18) 4_576
Co1 N1 2.077(2) .
Co1 O5 2.102(2) .
Co1 N3 2.1349(19) .
O1 C13 1.247(3) .
O2 C13 1.255(3) .
O2 Co1 2.0463(16) 4_565
O3 C14 1.249(3) .
O3 Co1 2.0630(18) 4_575
O4 C14 1.240(3) .
O5 H5A 0.856(10) .
O5 H5B 0.851(10) .
O6 H6A 0.867(10) .
O6 H6B 0.864(10) .
N1 C3 1.319(3) .
N1 C1 1.370(3) .
N2 C3 1.341(4) .
N2 C2 1.362(4) .
N2 C4 1.456(4) .
N3 C8 1.341(3) .
N3 C12 1.347(3) .
C1 C2 1.346(4) .
C1 H1 0.9300 .
C2 H2 0.9300 .
C3 H3 0.9300 .
C4 C5 1.511(4) .
C4 H4A 0.9700 .
C4 H4B 0.9700 .
C5 C7 1.381(4) .
C5 C6 1.383(4) .
C6 C7 1.388(4) 3_757
C6 H6 0.9300 .
C7 C6 1.388(4) 3_757
C7 H7 0.9300 .
C8 C9 1.383(3) .
C8 H8 0.9300 .
C9 C10 1.384(3) .
C9 C13 1.509(3) .
C10 C11 1.386(3) .
C10 H10 0.9300 .
C11 C12 1.376(3) .
C11 C14 1.502(3) .
C12 H12 0.9300 .

loop_
_geom_torsion_atom_site_label_1
_geom_torsion_atom_site_label_2
_geom_torsion_atom_site_label_3
_geom_torsion_atom_site_label_4
_geom_torsion
_geom_torsion_site_symmetry_1
_geom_torsion_site_symmetry_4
C3 N1 C1 C2 1.0(3) . .
Co1 N1 C1 C2 -174.2(2) . .
N1 C1 C2 N2 -1.0(4) . .
C3 N2 C2 C1 0.6(3) . .
C4 N2 C2 C1 172.0(3) . .
C1 N1 C3 N2 -0.7(3) . .
Co1 N1 C3 N2 175.11(17) . .
C2 N2 C3 N1 0.1(3) . .
C4 N2 C3 N1 -171.6(2) . .
C3 N2 C4 C5 79.8(4) . .
C2 N2 C4 C5 -90.3(4) . .
N2 C4 C5 C7 -8.4(4) . .
N2 C4 C5 C6 173.9(3) . .
C7 C5 C6 C7 0.0(5) . 3_757
C4 C5 C6 C7 177.9(3) . 3_757
C6 C5 C7 C6 0.0(5) . 3_757
C4 C5 C7 C6 -177.7(3) . 3_757
C12 N3 C8 C9 0.2(4) . .
Co1 N3 C8 C9 -179.38(18) . .
N3 C8 C9 C10 -0.4(4) . .
N3 C8 C9 C13 178.0(2) . .
C8 C9 C10 C11 0.6(4) . .
C13 C9 C10 C11 -177.7(2) . .
C9 C10 C11 C12 -0.6(4) . .
C9 C10 C11 C14 179.4(2) . .
C8 N3 C12 C11 -0.2(4) . .
Co1 N3 C12 C11 179.36(18) . .
C10 C11 C12 N3 0.4(4) . .
C14 C11 C12 N3 -179.6(2) . .
Co1 O2 C13 O1 10.9(3) 4_565 .
Co1 O2 C13 C9 -167.27(17) 4_565 .
C8 C9 C13 O1 -174.1(2) . .
C10 C9 C13 O1 4.2(4) . .
C8 C9 C13 O2 4.2(4) . .
C10 C9 C13 O2 -177.6(2) . .
Co1 O3 C14 O4 -6.6(3) 4_575 .
Co1 O3 C14 C11 173.07(18) 4_575 .
C12 C11 C14 O4 1.9(4) . .
C10 C11 C14 O4 -178.2(2) . .
C12 C11 C14 O3 -177.8(2) . .
C10 C11 C14 O3 2.1(4) . .
